data_7224182
loop_
_publ_author_name
'Ding, Xin'
'Tuikka, Matti J.'
'Hirva, Pipsa'
'Kukushkin, Vadim Yu.'
'Novikov, Alexander S.'
'Haukka, Matti'

_publ_section_title
;
 Fine-tuning halogen bonding properties of diiodine through
 halogen--halogen charge transfer -- extended
 [Ru(2,2&#x2032;-bipyridine)(CO)2X2]&#x00B7;I2systems (X = Cl, Br, I)
;
_journal_issue 11
_journal_name_full CrystEngComm
_journal_page_first 1987
_journal_paper_doi 10.1039/C5CE02396C
_journal_volume 18
_journal_year 2016
_chemical_formula_moiety 'C12 H8 Cl2 N2 O2 Ru, C H2 Cl2'
_chemical_formula_sum 'C13 H10 Cl4 N2 O2 Ru'
_chemical_formula_weight 469.10
_chemical_name_systematic
; 
 ? 
;
_space_group_IT_number 2
_symmetry_cell_setting triclinic
_symmetry_space_group_name_Hall '-P 1'
_symmetry_space_group_name_H-M 'P -1'
_atom_sites_solution_hydrogens geom
_atom_sites_solution_primary direct
_atom_sites_solution_secondary difmap
_audit_creation_method SHELXL-97
_audit_update_record
;
2014-06-19 deposited with the CCDC.
2016-02-09 downloaded from the CCDC.
;
_cell_angle_alpha 89.106(2)
_cell_angle_beta 83.451(2)
_cell_angle_gamma 87.535(2)
_cell_formula_units_Z 4
_cell_length_a 6.4683(3)
_cell_length_b 12.3842(5)
_cell_length_c 21.1414(9)
_cell_measurement_reflns_used 9984
_cell_measurement_temperature 100(2)
_cell_measurement_theta_max 33.19
_cell_measurement_theta_min 3.17
_cell_volume 1680.82(13)
_computing_cell_refinement 'SAINT (Bruker AXS, 2009)'
_computing_data_collection 'APEX2 (Bruker AXS, 2010)'
_computing_data_reduction 'SAINT (Bruker AXS, 2009)'
_computing_molecular_graphics 'Diamond v.3.2g (Brandenburg, 2011)'
_computing_publication_material 'SHELXL-97 (Sheldrick, 2008)'
_computing_structure_refinement 'SHELXL-97 (Sheldrick, 2008)'
_computing_structure_solution 'SHELXS-97 (Sheldrick, 2008)'
_diffrn_ambient_temperature 100(2)
_diffrn_detector_area_resol_mean 16
_diffrn_measured_fraction_theta_full 0.984
_diffrn_measured_fraction_theta_max 0.984
_diffrn_measurement_device '62mm x 62mm CCD camera on three-circle goniostat'
_diffrn_measurement_device_type 'Bruker SMART APEX II CCD'
_diffrn_measurement_method '\f scans and \w scans'
_diffrn_radiation_monochromator 'flat graphite crystal'
_diffrn_radiation_source 'fine-focus sealed tube'
_diffrn_radiation_type MoK\a
_diffrn_radiation_wavelength 0.71073
_diffrn_reflns_av_R_equivalents 0.0267
_diffrn_reflns_av_sigmaI/netI 0.0283
_diffrn_reflns_limit_h_max 9
_diffrn_reflns_limit_h_min -9
_diffrn_reflns_limit_k_max 18
_diffrn_reflns_limit_k_min -19
_diffrn_reflns_limit_l_max 31
_diffrn_reflns_limit_l_min -32
_diffrn_reflns_number 42866
_diffrn_reflns_theta_full 33.20
_diffrn_reflns_theta_max 33.20
_diffrn_reflns_theta_min 1.65
_exptl_absorpt_coefficient_mu 1.574
_exptl_absorpt_correction_T_max 0.7274
_exptl_absorpt_correction_T_min 0.5109
_exptl_absorpt_correction_type multi-scan
_exptl_absorpt_process_details 'SADABS (Sheldrick, 2008)'
_exptl_crystal_colour yellow
_exptl_crystal_density_diffrn 1.854
_exptl_crystal_density_method 'not measured'
_exptl_crystal_description Needle
_exptl_crystal_F_000 920
_exptl_crystal_size_max 0.49
_exptl_crystal_size_mid 0.22
_exptl_crystal_size_min 0.22
_refine_diff_density_max 1.215
_refine_diff_density_min -1.394
_refine_diff_density_rms 0.112
_refine_ls_extinction_method none
_refine_ls_goodness_of_fit_ref 1.035
_refine_ls_hydrogen_treatment constr
_refine_ls_matrix_type full
_refine_ls_number_parameters 397
_refine_ls_number_reflns 12621
_refine_ls_number_restraints 0
_refine_ls_restrained_S_all 1.035
_refine_ls_R_factor_all 0.0412
_refine_ls_R_factor_gt 0.0297
_refine_ls_shift/su_max 0.001
_refine_ls_shift/su_mean 0.000
_refine_ls_structure_factor_coef Fsqd
_refine_ls_weighting_details 'calc w=1/[\s^2^(Fo^2^)+(0.0348P)^2^+1.6211P] where P=(Fo^2^+2Fc^2^)/3'
_refine_ls_weighting_scheme calc
_refine_ls_wR_factor_gt 0.0703
_refine_ls_wR_factor_ref 0.0772
_reflns_number_gt 10368
_reflns_number_total 12621
_reflns_threshold_expression >2sigma(I)
_cod_data_source_file c5ce02396c2.cif
_cod_data_source_block 6
_cod_depositor_comments 'Adding full bibliography for 7224177--7224184.cif.'
_cod_database_code 7224182

loop_
_symmetry_equiv_pos_as_xyz
'x, y, z'
'-x, -y, -z'

loop_
_atom_site_label
_atom_site_type_symbol
_atom_site_fract_x
_atom_site_fract_y
_atom_site_fract_z
_atom_site_U_iso_or_equiv
_atom_site_adp_type
_atom_site_occupancy
_atom_site_symmetry_multiplicity
_atom_site_calc_flag
_atom_site_refinement_flags
Ru1 Ru 0.89792(2) 0.240599(11) 0.433426(6) 0.01273(3) Uani 1 1 d .
Cl1 Cl 0.77170(7) 0.14383(3) 0.34927(2) 0.01744(8) Uani 1 1 d .
Cl2 Cl 1.03711(7) 0.34471(3) 0.51175(2) 0.01653(8) Uani 1 1 d .
Cl5 Cl 1.14064(12) -0.16670(8) 0.33928(5) 0.0648(3) Uani 1 1 d .
Cl6 Cl 0.70814(11) -0.16544(5) 0.31312(3) 0.03529(13) Uani 1 1 d .
Cl7 Cl 0.91484(9) 0.67484(4) 0.17169(3) 0.02876(11) Uani 1 1 d .
Cl8 Cl 0.46096(10) 0.70155(5) 0.19733(3) 0.03418(12) Uani 1 1 d .
O1 O 1.1878(3) 0.05264(12) 0.46095(8) 0.0296(3) Uani 1 1 d .
O2 O 0.5566(3) 0.15732(13) 0.52883(8) 0.0285(3) Uani 1 1 d .
N1 N 0.7212(2) 0.38024(12) 0.40972(7) 0.0140(3) Uani 1 1 d .
N2 N 1.1018(2) 0.31628(12) 0.36272(7) 0.0133(3) Uani 1 1 d .
C1 C 1.0773(3) 0.12269(15) 0.45051(9) 0.0183(3) Uani 1 1 d .
C2 C 0.6890(3) 0.18639(15) 0.49394(9) 0.0186(3) Uani 1 1 d .
C10 C 0.5284(3) 0.40884(15) 0.43655(8) 0.0156(3) Uani 1 1 d .
H10 H 0.4602 0.3615 0.4671 0.019 Uiso 1 1 calc R
C11 C 0.4251(3) 0.50470(15) 0.42137(9) 0.0184(3) Uani 1 1 d .
H11 H 0.2886 0.5223 0.4410 0.022 Uiso 1 1 calc R
C12 C 0.5241(3) 0.57385(15) 0.37724(10) 0.0202(4) Uani 1 1 d .
H12 H 0.4578 0.6406 0.3666 0.024 Uiso 1 1 calc R
C13 C 0.7227(3) 0.54452(15) 0.34845(10) 0.0193(3) Uani 1 1 d .
H13 H 0.7927 0.5907 0.3175 0.023 Uiso 1 1 calc R
C14 C 0.8175(3) 0.44711(14) 0.36543(8) 0.0146(3) Uani 1 1 d .
C15 C 1.0260(3) 0.40911(14) 0.33745(8) 0.0142(3) Uani 1 1 d .
C16 C 1.1404(3) 0.46317(15) 0.28819(9) 0.0190(3) Uani 1 1 d .
H16 H 1.0845 0.5276 0.2706 0.023 Uiso 1 1 calc R
C17 C 1.3367(3) 0.42256(16) 0.26489(9) 0.0192(3) Uani 1 1 d .
H17 H 1.4164 0.4584 0.2310 0.023 Uiso 1 1 calc R
C18 C 1.4152(3) 0.32879(15) 0.29181(8) 0.0168(3) Uani 1 1 d .
H18 H 1.5506 0.3002 0.2772 0.020 Uiso 1 1 calc R
C19 C 1.2931(3) 0.27774(14) 0.34025(8) 0.0149(3) Uani 1 1 d .
H19 H 1.3463 0.2131 0.3583 0.018 Uiso 1 1 calc R
C20 C 0.8792(4) -0.14140(18) 0.36978(11) 0.0267(4) Uani 1 1 d .
H20A H 0.8597 -0.0653 0.3836 0.032 Uiso 1 1 calc R
H20B H 0.8452 -0.1883 0.4076 0.032 Uiso 1 1 calc R
C21 C 0.6728(4) 0.64849(18) 0.14494(10) 0.0265(4) Uani 1 1 d .
H21A H 0.6607 0.5694 0.1414 0.032 Uiso 1 1 calc R
H21B H 0.6670 0.6810 0.1021 0.032 Uiso 1 1 calc R
Ru1B Ru 0.65186(2) 0.280816(11) 0.071387(6) 0.01254(3) Uani 1 1 d .
Cl1B Cl 0.51174(7) 0.19321(4) -0.01354(2) 0.01711(8) Uani 1 1 d .
Cl2B Cl 0.78880(7) 0.36055(3) 0.15948(2) 0.01675(8) Uani 1 1 d .
O1B O 0.3612(3) 0.47659(13) 0.06399(8) 0.0283(3) Uani 1 1 d .
O2B O 0.9898(3) 0.38314(12) -0.01716(7) 0.0253(3) Uani 1 1 d .
N1B N 0.8333(2) 0.13809(12) 0.08519(7) 0.0137(3) Uani 1 1 d .
N2B N 0.4534(2) 0.19239(12) 0.13746(7) 0.0136(3) Uani 1 1 d .
C1B C 0.4704(3) 0.40275(15) 0.06549(9) 0.0178(3) Uani 1 1 d .
C2B C 0.8573(3) 0.34710(15) 0.01487(9) 0.0175(3) Uani 1 1 d .
C10B C 1.0248(3) 0.11502(14) 0.05570(8) 0.0152(3) Uani 1 1 d .
H10B H 1.0880 0.1669 0.0270 0.018 Uiso 1 1 calc R
C11B C 1.1342(3) 0.01848(15) 0.06546(9) 0.0177(3) Uani 1 1 d .
H11B H 1.2701 0.0050 0.0442 0.021 Uiso 1 1 calc R
C12B C 1.0420(3) -0.05761(15) 0.10665(10) 0.0207(4) Uani 1 1 d .
H12B H 1.1122 -0.1250 0.1134 0.025 Uiso 1 1 calc R
C13B C 0.8451(3) -0.03398(15) 0.13797(10) 0.0204(4) Uani 1 1 d .
H13B H 0.7798 -0.0849 0.1669 0.025 Uiso 1 1 calc R
C14B C 0.7441(3) 0.06463(14) 0.12673(8) 0.0151(3) Uani 1 1 d .
C15B C 0.5354(3) 0.09682(14) 0.15789(8) 0.0150(3) Uani 1 1 d .
C16B C 0.4266(3) 0.03550(16) 0.20503(10) 0.0208(4) Uani 1 1 d .
H16B H 0.4866 -0.0306 0.2193 0.025 Uiso 1 1 calc R
C17B C 0.2289(3) 0.07160(16) 0.23126(9) 0.0206(4) Uani 1 1 d .
H17B H 0.1534 0.0312 0.2641 0.025 Uiso 1 1 calc R
C18B C 0.1441(3) 0.16722(15) 0.20882(9) 0.0177(3) Uani 1 1 d .
H18B H 0.0080 0.1926 0.2251 0.021 Uiso 1 1 calc R
C19B C 0.2611(3) 0.22532(14) 0.16214(8) 0.0151(3) Uani 1 1 d .
H19B H 0.2029 0.2912 0.1470 0.018 Uiso 1 1 calc R

loop_
_atom_site_aniso_label
_atom_site_aniso_U_11
_atom_site_aniso_U_22
_atom_site_aniso_U_33
_atom_site_aniso_U_23
_atom_site_aniso_U_13
_atom_site_aniso_U_12
Ru1 0.01260(7) 0.01272(6) 0.01245(6) 0.00001(4) 0.00011(5) 0.00014(5)
Cl1 0.0172(2) 0.01641(18) 0.01884(19) -0.00358(14) -0.00235(15) -0.00047(15)
Cl2 0.0164(2) 0.01876(18) 0.01438(17) -0.00225(14) -0.00156(14) 0.00000(15)
Cl5 0.0313(4) 0.0762(6) 0.0812(6) 0.0504(5) 0.0068(4) 0.0087(4)
Cl6 0.0506(4) 0.0302(3) 0.0284(3) 0.0039(2) -0.0169(3) -0.0092(2)
Cl7 0.0321(3) 0.0259(2) 0.0294(3) 0.00256(19) -0.0075(2) -0.0037(2)
Cl8 0.0319(3) 0.0380(3) 0.0325(3) -0.0035(2) -0.0018(2) -0.0028(2)
O1 0.0274(9) 0.0223(7) 0.0380(9) 0.0076(6) -0.0021(7) 0.0053(6)
O2 0.0236(8) 0.0305(8) 0.0286(8) 0.0077(6) 0.0075(6) -0.0009(6)
N1 0.0143(7) 0.0146(6) 0.0130(6) -0.0025(5) -0.0012(5) -0.0002(5)
N2 0.0142(7) 0.0153(6) 0.0104(6) -0.0008(5) -0.0007(5) -0.0014(5)
C1 0.0178(9) 0.0178(8) 0.0188(8) 0.0015(6) 0.0006(7) -0.0026(7)
C2 0.0201(9) 0.0169(8) 0.0184(8) 0.0004(6) -0.0011(7) 0.0011(7)
C10 0.0143(8) 0.0183(8) 0.0142(7) -0.0046(6) -0.0010(6) 0.0002(6)
C11 0.0156(8) 0.0205(8) 0.0191(8) -0.0064(6) -0.0023(7) 0.0035(7)
C12 0.0206(9) 0.0170(8) 0.0233(9) -0.0026(7) -0.0048(7) 0.0040(7)
C13 0.0202(9) 0.0153(8) 0.0221(9) 0.0023(6) -0.0016(7) 0.0001(7)
C14 0.0148(8) 0.0138(7) 0.0151(7) -0.0012(6) -0.0011(6) -0.0003(6)
C15 0.0142(8) 0.0145(7) 0.0139(7) 0.0001(6) -0.0019(6) -0.0013(6)
C16 0.0202(9) 0.0181(8) 0.0180(8) 0.0030(6) 0.0002(7) -0.0001(7)
C17 0.0199(9) 0.0227(8) 0.0144(8) 0.0009(6) 0.0018(7) -0.0036(7)
C18 0.0157(8) 0.0214(8) 0.0133(7) -0.0032(6) 0.0003(6) -0.0028(6)
C19 0.0152(8) 0.0166(7) 0.0129(7) -0.0023(6) -0.0011(6) -0.0006(6)
C20 0.0322(12) 0.0246(9) 0.0237(10) 0.0012(8) -0.0067(8) 0.0015(8)
C21 0.0327(12) 0.0248(10) 0.0230(10) -0.0023(7) -0.0068(8) -0.0005(8)
Ru1B 0.01251(7) 0.01260(6) 0.01212(6) 0.00027(4) -0.00015(5) 0.00047(5)
Cl1B 0.0171(2) 0.02009(19) 0.01425(18) -0.00174(14) -0.00252(15) 0.00056(15)
Cl2B 0.0162(2) 0.01772(18) 0.01627(18) -0.00347(14) -0.00137(15) 0.00010(15)
O1B 0.0273(8) 0.0245(7) 0.0311(8) 0.0042(6) 0.0004(6) 0.0084(6)
O2B 0.0228(8) 0.0241(7) 0.0270(7) 0.0045(6) 0.0056(6) -0.0012(6)
N1B 0.0134(7) 0.0141(6) 0.0136(6) -0.0019(5) -0.0019(5) 0.0000(5)
N2B 0.0138(7) 0.0150(6) 0.0119(6) -0.0003(5) -0.0011(5) -0.0007(5)
C1B 0.0180(9) 0.0181(8) 0.0169(8) 0.0011(6) -0.0004(6) -0.0004(6)
C2B 0.0186(9) 0.0159(7) 0.0176(8) 0.0002(6) -0.0010(6) 0.0015(6)
C10B 0.0134(8) 0.0170(7) 0.0150(7) -0.0030(6) -0.0013(6) 0.0005(6)
C11B 0.0164(8) 0.0176(8) 0.0193(8) -0.0049(6) -0.0026(7) 0.0014(6)
C12B 0.0217(9) 0.0164(8) 0.0241(9) -0.0016(7) -0.0039(7) 0.0035(7)
C13B 0.0197(9) 0.0166(8) 0.0243(9) 0.0025(7) -0.0009(7) 0.0011(7)
C14B 0.0147(8) 0.0150(7) 0.0154(7) -0.0002(6) -0.0016(6) 0.0004(6)
C15B 0.0153(8) 0.0155(7) 0.0143(7) 0.0014(6) -0.0019(6) -0.0006(6)
C16B 0.0205(9) 0.0193(8) 0.0215(9) 0.0049(7) 0.0011(7) -0.0004(7)
C17B 0.0202(9) 0.0234(9) 0.0175(8) 0.0033(7) 0.0018(7) -0.0029(7)
C18B 0.0169(9) 0.0214(8) 0.0144(8) -0.0018(6) 0.0005(6) -0.0025(7)
C19B 0.0157(8) 0.0170(7) 0.0127(7) -0.0015(6) -0.0013(6) -0.0011(6)

loop_
_atom_type_symbol
_atom_type_description
_atom_type_scat_dispersion_real
_atom_type_scat_dispersion_imag
_atom_type_scat_source
C C 0.0033 0.0016 'International Tables Vol C Tables 4.2.6.8 and 6.1.1.4'
H H 0.0000 0.0000 'International Tables Vol C Tables 4.2.6.8 and 6.1.1.4'
N N 0.0061 0.0033 'International Tables Vol C Tables 4.2.6.8 and 6.1.1.4'
O O 0.0106 0.0060 'International Tables Vol C Tables 4.2.6.8 and 6.1.1.4'
Cl Cl 0.1484 0.1585 'International Tables Vol C Tables 4.2.6.8 and 6.1.1.4'
Ru Ru -1.2594 0.8363 'International Tables Vol C Tables 4.2.6.8 and 6.1.1.4'

loop_
_geom_angle_atom_site_label_1
_geom_angle_atom_site_label_2
_geom_angle_atom_site_label_3
_geom_angle
_geom_angle_publ_flag
C1 Ru1 C2 89.89(8) yes
C1 Ru1 N2 97.50(7) ?
C2 Ru1 N2 172.55(7) ?
C1 Ru1 N1 174.57(7) ?
C2 Ru1 N1 95.38(7) ?
N2 Ru1 N1 77.25(6) yes
C1 Ru1 Cl2 90.09(6) ?
C2 Ru1 Cl2 92.29(6) ?
N2 Ru1 Cl2 88.65(4) ?
N1 Ru1 Cl2 88.40(4) ?
C1 Ru1 Cl1 91.06(6) ?
C2 Ru1 Cl1 91.58(6) ?
N2 Ru1 Cl1 87.37(4) ?
N1 Ru1 Cl1 90.11(4) ?
Cl2 Ru1 Cl1 175.970(16) yes
C10 N1 C14 118.63(16) ?
C10 N1 Ru1 125.49(12) ?
C14 N1 Ru1 115.83(12) ?
C19 N2 C15 119.00(16) ?
C19 N2 Ru1 125.24(12) ?
C15 N2 Ru1 115.72(12) ?
O1 C1 Ru1 178.94(19) ?
O2 C2 Ru1 176.47(18) ?
N1 C10 C11 122.72(18) ?
N1 C10 H10 118.6 ?
C11 C10 H10 118.6 ?
C12 C11 C10 118.80(18) ?
C12 C11 H11 120.6 ?
C10 C11 H11 120.6 ?
C11 C12 C13 119.06(17) ?
C11 C12 H12 120.5 ?
C13 C12 H12 120.5 ?
C14 C13 C12 119.38(18) ?
C14 C13 H13 120.3 ?
C12 C13 H13 120.3 ?
N1 C14 C13 121.39(17) ?
N1 C14 C15 115.32(15) ?
C13 C14 C15 123.28(17) ?
N2 C15 C16 121.18(17) ?
N2 C15 C14 115.72(15) ?
C16 C15 C14 123.11(16) ?
C17 C16 C15 119.54(17) ?
C17 C16 H16 120.2 ?
C15 C16 H16 120.2 ?
C16 C17 C18 119.04(17) ?
C16 C17 H17 120.5 ?
C18 C17 H17 120.5 ?
C19 C18 C17 118.85(17) ?
C19 C18 H18 120.6 ?
C17 C18 H18 120.6 ?
N2 C19 C18 122.38(17) ?
N2 C19 H19 118.8 ?
C18 C19 H19 118.8 ?
Cl5 C20 Cl6 111.93(13) ?
Cl5 C20 H20A 109.2 ?
Cl6 C20 H20A 109.2 ?
Cl5 C20 H20B 109.2 ?
Cl6 C20 H20B 109.2 ?
H20A C20 H20B 107.9 ?
Cl7 C21 Cl8 111.70(12) ?
Cl7 C21 H21A 109.3 ?
Cl8 C21 H21A 109.3 ?
Cl7 C21 H21B 109.3 ?
Cl8 C21 H21B 109.3 ?
H21A C21 H21B 107.9 ?
C1B Ru1B C2B 90.23(8) yes
C1B Ru1B N2B 96.97(7) ?
C2B Ru1B N2B 172.55(7) ?
C1B Ru1B N1B 174.27(7) ?
C2B Ru1B N1B 95.45(7) ?
N2B Ru1B N1B 77.32(6) yes
C1B Ru1B Cl2B 89.91(6) ?
C2B Ru1B Cl2B 89.79(6) ?
N2B Ru1B Cl2B 88.36(4) ?
N1B Ru1B Cl2B 89.42(4) ?
C1B Ru1B Cl1B 91.80(6) ?
C2B Ru1B Cl1B 92.47(6) ?
N2B Ru1B Cl1B 89.19(4) ?
N1B Ru1B Cl1B 88.66(4) ?
Cl2B Ru1B Cl1B 177.163(16) yes
C10B N1B C14B 118.69(15) ?
C10B N1B Ru1B 125.32(12) ?
C14B N1B Ru1B 115.98(12) ?
C19B N2B C15B 118.84(16) ?
C19B N2B Ru1B 125.36(12) ?
C15B N2B Ru1B 115.72(12) ?
O1B C1B Ru1B 177.80(18) ?
O2B C2B Ru1B 175.60(18) ?
N1B C10B C11B 122.68(17) ?
N1B C10B H10B 118.7 ?
C11B C10B H10B 118.7 ?
C12B C11B C10B 118.82(18) ?
C12B C11B H11B 120.6 ?
C10B C11B H11B 120.6 ?
C11B C12B C13B 118.93(18) ?
C11B C12B H12B 120.5 ?
C13B C12B H12B 120.5 ?
C12B C13B C14B 119.61(18) ?
C12B C13B H13B 120.2 ?
C14B C13B H13B 120.2 ?
N1B C14B C13B 121.24(17) ?
N1B C14B C15B 115.35(15) ?
C13B C14B C15B 123.41(17) ?
N2B C15B C16B 121.15(17) ?
N2B C15B C14B 115.43(15) ?
C16B C15B C14B 123.43(16) ?
C15B C16B C17B 119.49(18) ?
C15B C16B H16B 120.3 ?
C17B C16B H16B 120.3 ?
C18B C17B C16B 118.98(18) ?
C18B C17B H17B 120.5 ?
C16B C17B H17B 120.5 ?
C17B C18B C19B 118.80(18) ?
C17B C18B H18B 120.6 ?
C19B C18B H18B 120.6 ?
N2B C19B C18B 122.69(17) ?
N2B C19B H19B 118.7 ?
C18B C19B H19B 118.7 ?

loop_
_geom_bond_atom_site_label_1
_geom_bond_atom_site_label_2
_geom_bond_distance
_geom_bond_publ_flag
Ru1 C1 1.8819(19) yes
Ru1 C2 1.890(2) yes
Ru1 N2 2.1129(15) yes
Ru1 N1 2.1169(15) yes
Ru1 Cl2 2.3920(5) yes
Ru1 Cl1 2.3979(5) yes
Cl5 C20 1.756(3) ?
Cl6 C20 1.758(2) ?
Cl7 C21 1.769(2) ?
Cl8 C21 1.771(2) ?
O1 C1 1.135(2) ?
O2 C2 1.132(2) ?
N1 C10 1.345(2) ?
N1 C14 1.356(2) ?
N2 C19 1.344(2) ?
N2 C15 1.356(2) ?
C10 C11 1.389(3) ?
C10 H10 0.9500 ?
C11 C12 1.378(3) ?
C11 H11 0.9500 ?
C12 C13 1.393(3) ?
C12 H12 0.9500 ?
C13 C14 1.390(2) ?
C13 H13 0.9500 ?
C14 C15 1.470(3) ?
C15 C16 1.388(3) ?
C16 C17 1.385(3) ?
C16 H16 0.9500 ?
C17 C18 1.387(3) ?
C17 H17 0.9500 ?
C18 C19 1.382(3) ?
C18 H18 0.9500 ?
C19 H19 0.9500 ?
C20 H20A 0.9900 ?
C20 H20B 0.9900 ?
C21 H21A 0.9900 ?
C21 H21B 0.9900 ?
Ru1B C1B 1.8836(19) yes
Ru1B C2B 1.8888(19) yes
Ru1B N2B 2.1124(15) yes
Ru1B N1B 2.1142(15) yes
Ru1B Cl2B 2.3951(5) yes
Ru1B Cl1B 2.3956(5) yes
O1B C1B 1.134(2) ?
O2B C2B 1.133(2) ?
N1B C10B 1.343(2) ?
N1B C14B 1.355(2) ?
N2B C19B 1.342(2) ?
N2B C15B 1.361(2) ?
C10B C11B 1.388(2) ?
C10B H10B 0.9500 ?
C11B C12B 1.381(3) ?
C11B H11B 0.9500 ?
C12B C13B 1.389(3) ?
C12B H12B 0.9500 ?
C13B C14B 1.390(3) ?
C13B H13B 0.9500 ?
C14B C15B 1.474(3) ?
C15B C16B 1.388(3) ?
C16B C17B 1.393(3) ?
C16B H16B 0.9500 ?
C17B C18B 1.384(3) ?
C17B H17B 0.9500 ?
C18B C19B 1.385(3) ?
C18B H18B 0.9500 ?
C19B H19B 0.9500 ?
